data_4311800
loop_
_publ_author_name
'Elena L\'opez-Torres'
'M Antonia Mendiola'
'C\'esar J. Pastor'
'Beatriz Souto P\'erez'

_publ_section_title
;
 Versatile Chelating Behavior of Benzil Bis(thiosemicarbazone) in Zinc,
 Cadmium, and Nickel Complexes
;
_journal_name_full 'Inorganic Chemistry'
_journal_page_first 5222
_journal_page_last 5230
_journal_paper_doi 10.1021/ic035461a
_journal_volume 43
_journal_year 2004
_chemical_formula_sum 'C16 H14 N6 S2 Zn'
_chemical_formula_weight 419.82
_chemical_name_systematic
; 
 ? 
;
_space_group_IT_number 14
_symmetry_cell_setting monoclinic
_symmetry_space_group_name_Hall '-P 2yn'
_symmetry_space_group_name_H-M 'P 1 21/n 1'
_atom_sites_solution_hydrogens geom
_atom_sites_solution_primary direct
_atom_sites_solution_secondary difmap
_audit_creation_method SHELXL-97
_cell_angle_alpha 90.00
_cell_angle_beta 97.0220(10)
_cell_angle_gamma 90.00
_cell_formula_units_Z 4
_cell_length_a 12.7945(2)
_cell_length_b 9.0831(2)
_cell_length_c 14.9600(3)
_cell_measurement_temperature 296(2)
_cell_volume 1725.52(6)
_computing_cell_refinement 'Bruker SMART'
_computing_data_collection 'Bruker SMART'
_computing_data_reduction 'Bruker SAINT'
_computing_molecular_graphics 'Bruker SHELXTL'
_computing_publication_material 'Bruker SHELXTL'
_computing_structure_refinement 'SHELXL-97 (Sheldrick, 1997)'
_computing_structure_solution 'SHELXS-97 (Sheldrick, 1990)'
_diffrn_ambient_temperature 296(2)
_diffrn_measured_fraction_theta_full 0.953
_diffrn_measured_fraction_theta_max 0.953
_diffrn_measurement_device_type 'CCD area detector'
_diffrn_measurement_method 'phi and omega scans'
_diffrn_radiation_monochromator graphite
_diffrn_radiation_source 'fine-focus sealed tube'
_diffrn_radiation_type CuK\a
_diffrn_radiation_wavelength 1.54178
_diffrn_reflns_av_R_equivalents 0.0000
_diffrn_reflns_av_sigmaI/netI 0.0249
_diffrn_reflns_limit_h_max 15
_diffrn_reflns_limit_h_min -15
_diffrn_reflns_limit_k_max 10
_diffrn_reflns_limit_k_min 0
_diffrn_reflns_limit_l_max 18
_diffrn_reflns_limit_l_min 0
_diffrn_reflns_number 3141
_diffrn_reflns_theta_full 70.46
_diffrn_reflns_theta_max 70.46
_diffrn_reflns_theta_min 4.30
_exptl_absorpt_coefficient_mu 4.339
_exptl_absorpt_correction_type 'empirical SADABS v2.03'
_exptl_crystal_colour ORANGE
_exptl_crystal_density_diffrn 1.616
_exptl_crystal_density_meas 0
_exptl_crystal_density_method 'not measured'
_exptl_crystal_description PRISMA
_exptl_crystal_F_000 856
_exptl_crystal_size_max 0.10
_exptl_crystal_size_mid 0.07
_exptl_crystal_size_min 0.04
_refine_diff_density_max 0.319
_refine_diff_density_min -0.218
_refine_diff_density_rms 0.062
_refine_ls_extinction_method none
_refine_ls_goodness_of_fit_ref 1.051
_refine_ls_hydrogen_treatment mixed
_refine_ls_matrix_type full
_refine_ls_number_parameters 282
_refine_ls_number_reflns 3141
_refine_ls_number_restraints 0
_refine_ls_restrained_S_all 1.051
_refine_ls_R_factor_all 0.0384
_refine_ls_R_factor_gt 0.0323
_refine_ls_shift/su_max 0.001
_refine_ls_shift/su_mean 0.000
_refine_ls_structure_factor_coef Fsqd
_refine_ls_weighting_details 'calc w=1/[\s^2^(Fo^2^)+(0.0493P)^2^+0.9564P] where P=(Fo^2^+2Fc^2^)/3'
_refine_ls_weighting_scheme calc
_refine_ls_wR_factor_gt 0.0847
_refine_ls_wR_factor_ref 0.0886
_reflns_number_gt 2741
_reflns_number_total 3141
_reflns_threshold_expression >2sigma(I)
_cod_data_source_file ic035461asi20040416_063946.cif
_cod_data_source_block complex1
_cod_depositor_comments
;
The following automatic conversions were performed:
'_symmetry_cell_setting' value 'Monoclinic' changed to 'monoclinic'
according to '/home/saulius/struct/CIF-dictionaries/cif_core.dic'
dictionary named 'cif_core.dic' version 2.4.1 from 2010-06-29.

Automatic conversion script
Id: cif_fix_enum 1527 2010-12-29 10:47:43Z saulius 
;
_cod_database_code 4311800

loop_
_symmetry_equiv_pos_as_xyz
'x, y, z'
'-x+1/2, y+1/2, -z+1/2'
'-x, -y, -z'
'x-1/2, -y-1/2, z-1/2'

loop_
_atom_site_label
_atom_site_type_symbol
_atom_site_fract_x
_atom_site_fract_y
_atom_site_fract_z
_atom_site_U_iso_or_equiv
_atom_site_adp_type
_atom_site_occupancy
_atom_site_symmetry_multiplicity
_atom_site_calc_flag
_atom_site_refinement_flags
_atom_site_disorder_assembly
_atom_site_disorder_group
Zn1 Zn 0.12755(3) 1.09326(3) 0.74163(2) 0.03239(12) Uani 1 1 d . . .
S1 S 0.00269(6) 0.95969(8) 0.80912(5) 0.04509(19) Uani 1 1 d . . .
S2 S 0.11909(5) 1.35053(7) 0.76263(4) 0.03645(17) Uani 1 1 d . . .
C1 C 0.0201(2) 0.7987(3) 0.75099(18) 0.0356(6) Uani 1 1 d . . .
C2 C 0.15842(19) 0.9172(3) 0.57952(16) 0.0308(5) Uani 1 1 d . . .
C3 C 0.2040(2) 1.0650(3) 0.56368(16) 0.0314(5) Uani 1 1 d . . .
C4 C 0.1945(2) 1.3894(3) 0.67701(16) 0.0316(5) Uani 1 1 d . . .
C5 C 0.1728(2) 0.7900(3) 0.51983(16) 0.0340(5) Uani 1 1 d . . .
C6 C 0.0875(3) 0.7044(3) 0.4857(2) 0.0444(7) Uani 1 1 d . . .
C7 C 0.1024(3) 0.5799(4) 0.4350(2) 0.0581(9) Uani 1 1 d . . .
C8 C 0.2022(4) 0.5388(4) 0.4201(2) 0.0633(10) Uani 1 1 d . . .
C9 C 0.2865(4) 0.6243(4) 0.4522(2) 0.0574(9) Uani 1 1 d . . .
C10 C 0.2727(3) 0.7507(3) 0.50132(18) 0.0421(6) Uani 1 1 d . . .
C11 C 0.2535(2) 1.0989(3) 0.48155(17) 0.0332(5) Uani 1 1 d . . .
C12 C 0.2043(2) 1.0670(3) 0.39664(18) 0.0412(6) Uani 1 1 d . . .
C13 C 0.2522(3) 1.1019(4) 0.3211(2) 0.0526(8) Uani 1 1 d . . .
C14 C 0.3489(3) 1.1669(4) 0.3293(2) 0.0555(8) Uani 1 1 d . . .
C15 C 0.3991(3) 1.1984(4) 0.4135(2) 0.0588(9) Uani 1 1 d . . .
C16 C 0.3524(2) 1.1667(4) 0.4895(2) 0.0468(7) Uani 1 1 d . . .
N1 N -0.0223(2) 0.6762(3) 0.7809(2) 0.0498(7) Uani 1 1 d . . .
N2 N 0.2296(2) 1.5351(3) 0.67213(17) 0.0325(5) Uani 1 1 d . . .
N3 N 0.07096(17) 0.7802(2) 0.67904(14) 0.0355(5) Uani 1 1 d . . .
N4 N 0.11026(16) 0.9101(2) 0.65110(14) 0.0312(4) Uani 1 1 d . . .
N5 N 0.19457(17) 1.1593(2) 0.62696(13) 0.0340(5) Uani 1 1 d . . .
N6 N 0.22584(18) 1.3026(2) 0.61661(14) 0.0371(5) Uani 1 1 d . . .
H1A H -0.057(3) 0.683(4) 0.822(2) 0.045(9) Uiso 1 1 d . . .
H1B H -0.013(3) 0.600(4) 0.757(2) 0.052(10) Uiso 1 1 d . . .
H2A H 0.192(2) 1.578(3) 0.6790(19) 0.021(8) Uiso 1 1 d . . .
H2B H 0.249(3) 1.552(4) 0.627(2) 0.048(10) Uiso 1 1 d . . .
H6 H 0.028(3) 0.727(4) 0.498(2) 0.051(10) Uiso 1 1 d . . .
H7 H 0.048(3) 0.530(4) 0.406(2) 0.066(11) Uiso 1 1 d . . .
H8 H 0.212(3) 0.461(5) 0.386(3) 0.084(13) Uiso 1 1 d . . .
H9 H 0.346(3) 0.607(4) 0.452(3) 0.061(12) Uiso 1 1 d . . .
H10 H 0.332(2) 0.810(3) 0.5254(19) 0.041(8) Uiso 1 1 d . . .
H12 H 0.146(2) 1.021(3) 0.3947(19) 0.036(8) Uiso 1 1 d . . .
H13 H 0.227(3) 1.070(4) 0.272(2) 0.057(10) Uiso 1 1 d . . .
H14 H 0.382(2) 1.190(4) 0.282(2) 0.047(8) Uiso 1 1 d . . .
H15 H 0.459(3) 1.243(4) 0.423(3) 0.069(11) Uiso 1 1 d . . .
H16 H 0.383(2) 1.183(3) 0.548(2) 0.049(9) Uiso 1 1 d . . .

loop_
_atom_site_aniso_label
_atom_site_aniso_U_11
_atom_site_aniso_U_22
_atom_site_aniso_U_33
_atom_site_aniso_U_23
_atom_site_aniso_U_13
_atom_site_aniso_U_12
Zn1 0.0407(2) 0.02525(19) 0.0334(2) -0.00037(12) 0.01341(14) -0.00066(13)
S1 0.0514(4) 0.0363(4) 0.0535(4) -0.0087(3) 0.0306(3) -0.0083(3)
S2 0.0440(4) 0.0263(3) 0.0422(3) 0.0002(3) 0.0179(3) 0.0024(2)
C1 0.0347(13) 0.0325(13) 0.0408(14) 0.0008(10) 0.0100(11) -0.0007(10)
C2 0.0353(13) 0.0280(12) 0.0299(12) -0.0012(9) 0.0075(10) 0.0022(9)
C3 0.0367(13) 0.0303(13) 0.0275(11) 0.0000(9) 0.0051(10) 0.0016(10)
C4 0.0376(13) 0.0240(12) 0.0333(12) 0.0022(9) 0.0047(10) 0.0005(9)
C5 0.0478(15) 0.0286(13) 0.0270(11) 0.0012(9) 0.0101(11) 0.0025(10)
C6 0.0550(18) 0.0382(15) 0.0398(15) -0.0035(12) 0.0053(14) -0.0010(13)
C7 0.092(3) 0.0427(18) 0.0380(16) -0.0095(13) 0.0032(17) -0.0120(17)
C8 0.117(3) 0.0377(17) 0.0387(16) -0.0075(13) 0.0223(19) 0.0074(19)
C9 0.082(3) 0.0488(19) 0.0482(18) 0.0041(14) 0.0356(18) 0.0214(18)
C10 0.0555(18) 0.0391(15) 0.0355(14) 0.0026(11) 0.0203(13) 0.0043(13)
C11 0.0393(13) 0.0295(13) 0.0326(12) -0.0001(10) 0.0112(11) 0.0021(10)
C12 0.0436(16) 0.0457(16) 0.0353(14) 0.0022(11) 0.0084(12) -0.0043(13)
C13 0.0571(19) 0.072(2) 0.0296(14) 0.0010(14) 0.0096(14) 0.0012(16)
C14 0.0582(19) 0.069(2) 0.0448(17) 0.0079(15) 0.0290(16) 0.0012(16)
C15 0.0434(17) 0.075(2) 0.062(2) 0.0005(17) 0.0208(16) -0.0132(16)
C16 0.0433(16) 0.0576(19) 0.0401(16) -0.0042(13) 0.0084(13) -0.0076(13)
N1 0.0650(17) 0.0328(14) 0.0577(16) -0.0003(12) 0.0319(14) -0.0068(11)
N2 0.0392(13) 0.0230(11) 0.0367(13) 0.0022(9) 0.0099(10) 0.0026(10)
N3 0.0432(12) 0.0259(11) 0.0398(12) -0.0014(9) 0.0149(10) -0.0008(8)
N4 0.0351(11) 0.0262(10) 0.0338(10) -0.0023(8) 0.0100(9) -0.0015(8)
N5 0.0479(12) 0.0240(10) 0.0323(10) -0.0002(8) 0.0132(9) -0.0023(9)
N6 0.0521(13) 0.0251(11) 0.0363(11) 0.0018(8) 0.0136(10) -0.0030(9)

loop_
_atom_type_symbol
_atom_type_description
_atom_type_scat_dispersion_real
_atom_type_scat_dispersion_imag
_atom_type_scat_source
C C 0.0181 0.0091 'International Tables Vol C Tables 4.2.6.8 and 6.1.1.4'
H H 0.0000 0.0000 'International Tables Vol C Tables 4.2.6.8 and 6.1.1.4'
N N 0.0311 0.0180 'International Tables Vol C Tables 4.2.6.8 and 6.1.1.4'
S S 0.3331 0.5567 'International Tables Vol C Tables 4.2.6.8 and 6.1.1.4'
Zn Zn -1.5491 0.6778 'International Tables Vol C Tables 4.2.6.8 and 6.1.1.4'

loop_
_geom_angle_atom_site_label_1
_geom_angle_atom_site_label_2
_geom_angle_atom_site_label_3
_geom_angle
_geom_angle_site_symmetry_1
_geom_angle_site_symmetry_3
_geom_angle_publ_flag
N5 Zn1 N4 74.07(8) . . ?
N5 Zn1 N2 99.03(10) . 2_546 ?
N4 Zn1 N2 101.62(8) . 2_546 ?
N5 Zn1 S1 150.84(6) . . ?
N4 Zn1 S1 81.16(6) . . ?
N2 Zn1 S1 100.83(8) 2_546 . ?
N5 Zn1 S2 81.70(6) . . ?
N4 Zn1 S2 148.26(6) . . ?
N2 Zn1 S2 102.17(6) 2_546 . ?
S1 Zn1 S2 114.34(3) . . ?
C1 S1 Zn1 94.86(9) . . ?
C4 S2 Zn1 93.71(8) . . ?
N3 C1 N1 115.0(2) . . ?
N3 C1 S1 128.17(19) . . ?
N1 C1 S1 116.9(2) . . ?
N4 C2 C5 124.2(2) . . ?
N4 C2 C3 114.1(2) . . ?
C5 C2 C3 121.6(2) . . ?
N5 C3 C11 123.8(2) . . ?
N5 C3 C2 113.9(2) . . ?
C11 C3 C2 122.2(2) . . ?
N6 C4 N2 114.1(2) . . ?
N6 C4 S2 129.62(19) . . ?
N2 C4 S2 116.22(19) . . ?
C6 C5 C10 119.0(3) . . ?
C6 C5 C2 120.6(2) . . ?
C10 C5 C2 120.3(2) . . ?
C5 C6 C7 120.3(3) . . ?
C5 C6 H6 119(2) . . ?
C7 C6 H6 121(2) . . ?
C8 C7 C6 120.1(3) . . ?
C8 C7 H7 118(2) . . ?
C6 C7 H7 122(2) . . ?
C9 C8 C7 119.8(3) . . ?
C9 C8 H8 120(3) . . ?
C7 C8 H8 120(3) . . ?
C8 C9 C10 120.7(4) . . ?
C8 C9 H9 128(3) . . ?
C10 C9 H9 111(3) . . ?
C9 C10 C5 119.9(3) . . ?
C9 C10 H10 121.0(18) . . ?
C5 C10 H10 119.1(18) . . ?
C12 C11 C16 118.5(2) . . ?
C12 C11 C3 121.8(2) . . ?
C16 C11 C3 119.7(2) . . ?
C11 C12 C13 120.3(3) . . ?
C11 C12 H12 115.7(19) . . ?
C13 C12 H12 123.8(19) . . ?
C14 C13 C12 120.9(3) . . ?
C14 C13 H13 119(2) . . ?
C12 C13 H13 119(2) . . ?
C13 C14 C15 119.3(3) . . ?
C13 C14 H14 123(2) . . ?
C15 C14 H14 118(2) . . ?
C14 C15 C16 120.8(3) . . ?
C14 C15 H15 123(3) . . ?
C16 C15 H15 116(3) . . ?
C15 C16 C11 120.1(3) . . ?
C15 C16 H16 125(2) . . ?
C11 C16 H16 115(2) . . ?
C1 N1 H1A 118(2) . . ?
C1 N1 H1B 119(2) . . ?
H1A N1 H1B 122(3) . . ?
C4 N2 Zn1 116.77(17) . 2_556 ?
C4 N2 H2A 109(3) . . ?
Zn1 N2 H2A 110(3) 2_556 . ?
C4 N2 H2B 112(3) . . ?
Zn1 N2 H2B 98(3) 2_556 . ?
H2A N2 H2B 110(4) . . ?
C1 N3 N4 111.76(19) . . ?
C2 N4 N3 121.51(19) . . ?
C2 N4 Zn1 117.40(16) . . ?
N3 N4 Zn1 119.39(15) . . ?
C3 N5 N6 119.3(2) . . ?
C3 N5 Zn1 119.57(16) . . ?
N6 N5 Zn1 121.08(15) . . ?
C4 N6 N5 112.2(2) . . ?

loop_
_geom_bond_atom_site_label_1
_geom_bond_atom_site_label_2
_geom_bond_distance
_geom_bond_site_symmetry_2
_geom_bond_publ_flag
Zn1 N5 2.097(2) . ?
Zn1 N4 2.1393(19) . ?
Zn1 N2 2.170(2) 2_546 ?
Zn1 S1 2.3318(7) . ?
Zn1 S2 2.3621(7) . ?
S1 C1 1.730(3) . ?
S2 C4 1.732(2) . ?
C1 N3 1.334(3) . ?
C1 N1 1.339(3) . ?
C2 N4 1.301(3) . ?
C2 C5 1.485(3) . ?
C2 C3 1.494(3) . ?
C3 N5 1.293(3) . ?
C3 C11 1.482(3) . ?
C4 N6 1.299(3) . ?
C4 N2 1.401(3) . ?
C5 C6 1.385(4) . ?
C5 C10 1.388(4) . ?
C6 C7 1.388(4) . ?
C6 H6 0.82(3) . ?
C7 C8 1.374(6) . ?
C7 H7 0.90(4) . ?
C8 C9 1.367(6) . ?
C8 H8 0.89(4) . ?
C9 C10 1.387(4) . ?
C9 H9 0.78(4) . ?
C10 H10 0.96(3) . ?
C11 C12 1.378(4) . ?
C11 C16 1.399(4) . ?
C12 C13 1.386(4) . ?
C12 H12 0.85(3) . ?
C13 C14 1.363(5) . ?
C13 H13 0.82(4) . ?
C14 C15 1.372(5) . ?
C14 H14 0.89(3) . ?
C15 C16 1.377(4) . ?
C15 H15 0.86(4) . ?
C16 H16 0.93(3) . ?
N1 H1A 0.80(3) . ?
N1 H1B 0.80(3) . ?
N2 Zn1 2.170(2) 2_556 ?
N2 H2A 0.64(3) . ?
N2 H2B 0.76(3) . ?
N3 N4 1.369(3) . ?
N5 N6 1.376(3) . ?

loop_
_geom_torsion_atom_site_label_1
_geom_torsion_atom_site_label_2
_geom_torsion_atom_site_label_3
_geom_torsion_atom_site_label_4
_geom_torsion
_geom_torsion_site_symmetry_1
_geom_torsion_site_symmetry_2
_geom_torsion_site_symmetry_3
_geom_torsion_site_symmetry_4
_geom_torsion_publ_flag
N5 Zn1 S1 C1 46.48(16) . . . . ?
N4 Zn1 S1 C1 14.58(11) . . . . ?
N2 Zn1 S1 C1 -85.66(11) 2_546 . . . ?
S2 Zn1 S1 C1 165.55(9) . . . . ?
N5 Zn1 S2 C4 -9.25(10) . . . . ?
N4 Zn1 S2 C4 -49.51(14) . . . . ?
N2 Zn1 S2 C4 88.27(11) 2_546 . . . ?
S1 Zn1 S2 C4 -163.76(9) . . . . ?
Zn1 S1 C1 N3 -13.1(3) . . . . ?
Zn1 S1 C1 N1 167.0(2) . . . . ?
N4 C2 C3 N5 4.5(3) . . . . ?
C5 C2 C3 N5 -172.7(2) . . . . ?
N4 C2 C3 C11 -174.4(2) . . . . ?
C5 C2 C3 C11 8.3(4) . . . . ?
Zn1 S2 C4 N6 9.8(3) . . . . ?
Zn1 S2 C4 N2 -168.79(19) . . . . ?
N4 C2 C5 C6 51.7(4) . . . . ?
C3 C2 C5 C6 -131.4(3) . . . . ?
N4 C2 C5 C10 -124.9(3) . . . . ?
C3 C2 C5 C10 52.0(3) . . . . ?
C10 C5 C6 C7 1.0(4) . . . . ?
C2 C5 C6 C7 -175.6(3) . . . . ?
C5 C6 C7 C8 1.6(5) . . . . ?
C6 C7 C8 C9 -2.9(5) . . . . ?
C7 C8 C9 C10 1.5(5) . . . . ?
C8 C9 C10 C5 1.2(5) . . . . ?
C6 C5 C10 C9 -2.4(4) . . . . ?
C2 C5 C10 C9 174.3(3) . . . . ?
N5 C3 C11 C12 -129.3(3) . . . . ?
C2 C3 C11 C12 49.5(4) . . . . ?
N5 C3 C11 C16 49.9(4) . . . . ?
C2 C3 C11 C16 -131.3(3) . . . . ?
C16 C11 C12 C13 0.0(4) . . . . ?
C3 C11 C12 C13 179.2(3) . . . . ?
C11 C12 C13 C14 0.6(5) . . . . ?
C12 C13 C14 C15 -0.2(6) . . . . ?
C13 C14 C15 C16 -0.7(6) . . . . ?
C14 C15 C16 C11 1.3(5) . . . . ?
C12 C11 C16 C15 -0.9(5) . . . . ?
C3 C11 C16 C15 179.9(3) . . . . ?
N6 C4 N2 Zn1 -94.8(2) . . . 2_556 ?
S2 C4 N2 Zn1 84.0(2) . . . 2_556 ?
N1 C1 N3 N4 178.7(2) . . . . ?
S1 C1 N3 N4 -1.2(3) . . . . ?
C5 C2 N4 N3 2.1(4) . . . . ?
C3 C2 N4 N3 -175.0(2) . . . . ?
C5 C2 N4 Zn1 167.18(19) . . . . ?
C3 C2 N4 Zn1 -10.0(3) . . . . ?
C1 N3 N4 C2 -176.9(2) . . . . ?
C1 N3 N4 Zn1 18.4(3) . . . . ?
N5 Zn1 N4 C2 8.88(18) . . . . ?
N2 Zn1 N4 C2 -87.32(19) 2_546 . . . ?
S1 Zn1 N4 C2 173.35(19) . . . . ?
S2 Zn1 N4 C2 50.6(2) . . . . ?
N5 Zn1 N4 N3 174.28(19) . . . . ?
N2 Zn1 N4 N3 78.08(19) 2_546 . . . ?
S1 Zn1 N4 N3 -21.25(16) . . . . ?
S2 Zn1 N4 N3 -144.04(14) . . . . ?
C11 C3 N5 N6 4.1(4) . . . . ?
C2 C3 N5 N6 -174.8(2) . . . . ?
C11 C3 N5 Zn1 -177.79(18) . . . . ?
C2 C3 N5 Zn1 3.3(3) . . . . ?
N4 Zn1 N5 C3 -6.33(19) . . . . ?
N2 Zn1 N5 C3 93.3(2) 2_546 . . . ?
S1 Zn1 N5 C3 -39.2(3) . . . . ?
S2 Zn1 N5 C3 -165.6(2) . . . . ?
N4 Zn1 N5 N6 171.7(2) . . . . ?
N2 Zn1 N5 N6 -88.70(19) 2_546 . . . ?
S1 Zn1 N5 N6 138.81(15) . . . . ?
S2 Zn1 N5 N6 12.40(18) . . . . ?
N2 C4 N6 N5 176.7(2) . . . . ?
S2 C4 N6 N5 -2.0(4) . . . . ?
C3 N5 N6 C4 168.4(2) . . . . ?
Zn1 N5 N6 C4 -9.6(3) . . . . ?
